data_1502467
loop_
_publ_author_name
'Fern\'andez-Garc\'ia, Jes\'us Manuel'
'Fern\'andez-Rodr\'iguez, Manuel \'A'
'Aguilar, Enrique'

_publ_section_title
;
 Catalytic intermolecular hetero-dehydro-Diels-Alder cycloadditions:
 regio- and diasteroselective synthesis of 5,6-dihydropyridin-2-ones.
;
_journal_issue 19
_journal_name_full 'Organic letters'
_journal_page_first 5172
_journal_page_last 5175
_journal_paper_doi 10.1021/ol202046y
_journal_volume 13
_journal_year 2011
_chemical_formula_moiety 'C27 H22 N2 O5'
_chemical_formula_sum 'C27 H22 N2 O5'
_chemical_formula_weight 454.48
_chemical_name_systematic
;
 ?
;
_space_group_IT_number 2
_symmetry_cell_setting triclinic
_symmetry_space_group_name_Hall '-P 1'
_symmetry_space_group_name_H-M 'P -1'
_atom_sites_solution_hydrogens geom
_atom_sites_solution_primary direct
_atom_sites_solution_secondary difmap
_audit_creation_method SHELXL-97
_cell_angle_alpha 81.355(5)
_cell_angle_beta 89.502(4)
_cell_angle_gamma 79.460(5)
_cell_formula_units_Z 4
_cell_length_a 9.8640(5)
_cell_length_b 13.4240(9)
_cell_length_c 18.0592(9)
_cell_measurement_reflns_used 3577
_cell_measurement_temperature 293(2)
_cell_measurement_theta_max 73.8853
_cell_measurement_theta_min 3.3822
_cell_volume 2323.8(2)
_computing_molecular_graphics 'Ortep-3 for Windows (Farrugia, 1997)'
_computing_publication_material 'WinGX publication routines (Farrugia, 1999)'
_computing_structure_refinement 'SHELXL-97 (Sheldrick, 2008)'
_diffrn_ambient_temperature 293(2)
_diffrn_measured_fraction_theta_full 0.940
_diffrn_measured_fraction_theta_max 0.940
_diffrn_radiation_monochromator graphite
_diffrn_radiation_source 'fine-focus sealed tube'
_diffrn_radiation_type MoK\a
_diffrn_radiation_wavelength 0.71073
_diffrn_reflns_av_R_equivalents 0.0507
_diffrn_reflns_av_sigmaI/netI 0.0962
_diffrn_reflns_limit_h_max 8
_diffrn_reflns_limit_h_min -12
_diffrn_reflns_limit_k_max 16
_diffrn_reflns_limit_k_min -16
_diffrn_reflns_limit_l_max 21
_diffrn_reflns_limit_l_min -22
_diffrn_reflns_number 22699
_diffrn_reflns_theta_full 26.34
_diffrn_reflns_theta_max 26.34
_diffrn_reflns_theta_min 1.56
_exptl_absorpt_coefficient_mu 0.091
_exptl_absorpt_correction_type none
_exptl_crystal_colour colourless
_exptl_crystal_density_diffrn 1.299
_exptl_crystal_density_method 'not measured'
_exptl_crystal_description prism
_exptl_crystal_F_000 952
_exptl_crystal_size_max 0.26
_exptl_crystal_size_mid 0.05
_exptl_crystal_size_min 0.02
_refine_diff_density_max 0.198
_refine_diff_density_min -0.161
_refine_diff_density_rms 0.032
_refine_ls_extinction_method none
_refine_ls_goodness_of_fit_ref 0.774
_refine_ls_hydrogen_treatment mixed
_refine_ls_matrix_type full
_refine_ls_number_parameters 789
_refine_ls_number_reflns 8907
_refine_ls_number_restraints 0
_refine_ls_restrained_S_all 0.774
_refine_ls_R_factor_all 0.1262
_refine_ls_R_factor_gt 0.0422
_refine_ls_shift/su_max 0.004
_refine_ls_shift/su_mean 0.001
_refine_ls_structure_factor_coef Fsqd
_refine_ls_weighting_details 'calc w=1/[\s^2^(Fo^2^)+(0.0451P)^2^+0.0000P] where P=(Fo^2^+2Fc^2^)/3'
_refine_ls_weighting_scheme calc
_refine_ls_wR_factor_gt 0.0871
_refine_ls_wR_factor_ref 0.1138
_reflns_number_gt 3249
_reflns_number_total 8907
_reflns_threshold_expression >2\s(I)
_cod_data_source_file ol202046y_si_002.cif
_cod_data_source_block jfg77
_cod_database_code 1502467

loop_
_symmetry_equiv_pos_as_xyz
'x, y, z'
'-x, -y, -z'

loop_
_atom_site_label
_atom_site_type_symbol
_atom_site_fract_x
_atom_site_fract_y
_atom_site_fract_z
_atom_site_U_iso_or_equiv
_atom_site_adp_type
_atom_site_occupancy
_atom_site_symmetry_multiplicity
_atom_site_calc_flag
H101 H 0.413(3) 0.2800(19) 0.4403(13) 0.063(7) Uiso 1 1 d
H2 H 0.731(2) -0.023(2) 0.7752(15) 0.068(8) Uiso 1 1 d
H4 H 0.629(3) -0.139(2) 0.8646(14) 0.066(8) Uiso 1 1 d
H105 H 0.309(3) 0.147(2) 0.3782(14) 0.070(8) Uiso 1 1 d
H3 H 0.892(3) 0.086(2) 0.9553(15) 0.084(9) Uiso 1 1 d
H102 H 0.372(3) 0.310(2) 0.3062(14) 0.066(8) Uiso 1 1 d
H5 H 0.776(3) -0.215(2) 0.7672(16) 0.079(9) Uiso 1 1 d
H104 H 0.140(3) 0.057(2) 0.3929(16) 0.085(10) Uiso 1 1 d
H103 H 0.148(3) 0.582(2) 0.3236(15) 0.077(9) Uiso 1 1 d
H1 H 0.382(3) 0.124(2) 0.7728(15) 0.085(9) Uiso 1 1 d
H106 H -0.118(3) 0.288(2) 0.4620(15) 0.079(9) Uiso 1 1 d
H107 H 0.723(3) 0.336(2) 0.3283(14) 0.071(8) Uiso 1 1 d
H6 H 0.300(4) 0.105(3) 0.555(2) 0.123(14) Uiso 1 1 d
H11 H 0.338(4) -0.250(3) 1.0218(19) 0.112(13) Uiso 1 1 d
H8 H 1.039(3) 0.120(3) 0.8701(18) 0.103(12) Uiso 1 1 d
H109 H 0.547(3) 0.342(2) 0.5136(17) 0.084(10) Uiso 1 1 d
H10 H 0.439(3) -0.125(2) 0.9490(17) 0.088(10) Uiso 1 1 d
H19 H 0.970(3) -0.333(3) 0.7485(18) 0.100(12) Uiso 1 1 d
H7 H 0.764(3) 0.117(2) 0.7072(16) 0.084(10) Uiso 1 1 d
H108 H 0.890(5) 0.085(4) 0.219(3) 0.170(19) Uiso 1 1 d
H110 H 0.061(3) 0.386(2) 0.4531(15) 0.086(9) Uiso 1 1 d
H13 H 0.536(3) 0.078(2) 0.8775(15) 0.084(9) Uiso 1 1 d
H113 H 0.435(4) 0.385(3) 0.1913(18) 0.113(12) Uiso 1 1 d
H111 H 0.618(3) 0.299(2) 0.6388(17) 0.086(11) Uiso 1 1 d
H114 H 0.391(4) 0.409(3) 0.061(2) 0.124(14) Uiso 1 1 d
H112 H 0.529(3) 0.438(3) 0.3576(16) 0.094(11) Uiso 1 1 d
H14 H 0.810(4) -0.230(3) 1.0695(19) 0.114(13) Uiso 1 1 d
H15 H 0.953(3) -0.173(3) 0.9632(18) 0.107(11) Uiso 1 1 d
H12 H 0.898(3) 0.200(3) 0.6236(18) 0.100(12) Uiso 1 1 d
H115 H 0.077(4) 0.583(3) 0.217(2) 0.129(14) Uiso 1 1 d
H16 H 1.100(4) 0.248(3) 0.660(2) 0.117(14) Uiso 1 1 d
H118 H 0.467(4) 0.336(3) 0.730(2) 0.121(14) Uiso 1 1 d
H119 H 0.190(5) 0.508(4) 0.009(3) 0.173(19) Uiso 1 1 d
H18 H 1.151(4) -0.301(3) 0.940(2) 0.134(14) Uiso 1 1 d
H116 H 0.153(3) 0.447(3) 0.5687(18) 0.107(12) Uiso 1 1 d
H117 H 0.224(4) 0.414(3) 0.702(2) 0.150(16) Uiso 1 1 d
H120 H 0.019(6) 0.615(5) 0.092(3) 0.24(3) Uiso 1 1 d
H17 H 1.165(5) 0.216(3) 0.785(2) 0.159(18) Uiso 1 1 d
H20 H 0.462(4) 0.110(3) 0.546(2) 0.134(16) Uiso 1 1 d
H21 H 0.467(6) -0.364(4) 1.111(3) 0.20(3) Uiso 1 1 d
H22 H 0.710(5) -0.350(4) 1.143(3) 0.18(2) Uiso 1 1 d
H122 H 0.726(5) 0.101(4) 0.197(2) 0.15(2) Uiso 1 1 d
H9 H 0.397(5) 0.003(4) 0.567(2) 0.16(2) Uiso 1 1 d
H121 H 0.793(5) 0.038(4) 0.279(3) 0.17(2) Uiso 1 1 d
N101 N 0.3065(2) 0.41519(16) 0.45667(11) 0.0613(6) Uani 1 1 d
N1 N 0.6947(2) -0.09472(18) 0.95533(12) 0.0667(6) Uani 1 1 d
O103 O 0.7653(2) 0.18709(17) 0.27176(13) 0.0883(7) Uani 1 1 d
C116 C 0.2245(3) 0.1769(2) 0.39702(14) 0.0588(7) Uani 1 1 d
O3 O 0.3840(2) 0.09194(16) 0.65114(11) 0.0788(6) Uani 1 1 d
C117 C 0.2037(3) 0.27451(19) 0.41731(12) 0.0532(6) Uani 1 1 d
O101 O 0.1970(2) 0.57910(16) 0.46039(12) 0.0922(7) Uani 1 1 d
O2 O 0.6053(2) 0.01704(17) 0.66721(11) 0.0796(6) Uani 1 1 d
N102 N -0.1146(3) 0.1012(2) 0.43848(15) 0.0833(7) Uani 1 1 d
C120 C -0.0053(3) 0.1634(2) 0.42888(15) 0.0640(7) Uani 1 1 d
C103 C 0.2720(3) 0.4588(2) 0.29794(15) 0.0620(7) Uani 1 1 d
C121 C 0.1203(3) 0.1206(2) 0.40291(15) 0.0624(7) Uani 1 1 d
C119 C -0.0296(3) 0.2589(2) 0.44918(16) 0.0699(8) Uani 1 1 d
C5 C 0.7135(3) -0.1107(2) 0.87671(14) 0.0652(7) Uani 1 1 d
C107 C 0.6301(3) 0.3207(2) 0.31847(18) 0.0735(8) Uani 1 1 d
C104 C 0.3698(3) 0.3630(2) 0.33350(15) 0.0580(7) Uani 1 1 d
C4 C 0.7095(3) -0.0077(2) 0.82607(15) 0.0640(7) Uani 1 1 d
C105 C 0.3266(3) 0.32842(19) 0.41395(13) 0.0538(6) Uani 1 1 d
C6 C 0.5657(3) 0.0544(2) 0.82516(16) 0.0681(8) Uani 1 1 d
O104 O -0.0909(3) 0.0160(2) 0.42082(15) 0.1057(8) Uani 1 1 d
C8 C 0.4994(3) 0.0588(2) 0.69175(15) 0.0639(7) Uani 1 1 d
C118 C 0.0755(3) 0.3143(2) 0.44278(15) 0.0636(7) Uani 1 1 d
C110 C 0.3466(3) 0.3948(2) 0.53388(15) 0.0647(7) Uani 1 1 d
C16 C 0.8442(3) -0.1871(2) 0.86617(15) 0.0657(7) Uani 1 1 d
C22 C 0.8897(3) 0.1092(2) 0.79966(17) 0.0679(7) Uani 1 1 d
C102 C 0.2106(3) 0.5212(2) 0.34354(17) 0.0716(8) Uani 1 1 d
C122 C 0.2521(3) 0.4778(2) 0.21605(15) 0.0688(7) Uani 1 1 d
O1 O 0.7596(3) -0.01910(18) 1.05017(11) 0.1024(8) Uani 1 1 d
C106 C 0.5158(3) 0.3810(2) 0.33593(16) 0.0656(7) Uani 1 1 d
C3 C 0.8145(3) 0.0481(2) 0.85407(16) 0.0669(7) Uani 1 1 d
C101 C 0.2358(3) 0.5087(2) 0.42358(17) 0.0707(8) Uani 1 1 d
C7 C 0.4771(3) 0.0825(2) 0.76838(16) 0.0695(8) Uani 1 1 d
C21 C 0.8524(4) -0.2322(2) 0.80167(17) 0.0750(8) Uani 1 1 d
O102 O 0.5410(2) 0.18415(19) 0.27542(18) 0.1185(10) Uani 1 1 d
C10 C 0.6328(3) -0.1688(2) 1.00287(15) 0.0701(8) Uani 1 1 d
C17 C 0.9538(3) -0.2114(3) 0.91659(18) 0.0845(9) Uani 1 1 d
O105 O -0.2252(3) 0.1399(2) 0.46277(17) 0.1160(9) Uani 1 1 d
C1 C 0.7602(3) -0.0262(2) 0.98275(17) 0.0767(9) Uani 1 1 d
C115 C 0.4827(4) 0.3534(3) 0.55335(17) 0.0771(9) Uani 1 1 d
N2 N 1.1940(4) -0.4079(3) 0.8303(2) 0.1096(11) Uani 1 1 d
C11 C 0.4993(4) -0.1768(3) 0.98854(18) 0.0845(9) Uani 1 1 d
C19 C 1.0727(4) -0.3263(2) 0.8415(2) 0.0835(10) Uani 1 1 d
C18 C 1.0703(4) -0.2809(3) 0.9038(2) 0.0966(11) Uani 1 1 d
C2 C 0.8313(3) 0.0388(2) 0.92818(17) 0.0776(8) Uani 1 1 d
C9 C 0.3924(5) 0.0751(4) 0.5743(2) 0.1037(13) Uani 1 1 d
C108 C 0.6354(3) 0.2251(2) 0.28729(19) 0.0797(9) Uani 1 1 d
C15 C 0.7077(4) -0.2345(3) 1.06046(18) 0.0894(10) Uani 1 1 d
O5 O 1.1823(4) -0.4608(2) 0.7837(2) 0.1482(14) Uani 1 1 d
C23 C 1.0084(4) 0.1421(3) 0.8198(2) 0.0901(10) Uani 1 1 d
C127 C 0.3432(4) 0.4256(3) 0.16969(17) 0.0825(9) Uani 1 1 d
C27 C 0.8490(4) 0.1328(3) 0.72458(19) 0.0844(9) Uani 1 1 d
C113 C 0.4292(7) 0.3493(4) 0.6832(2) 0.1180(17) Uani 1 1 d
C20 C 0.9677(4) -0.3044(3) 0.7905(2) 0.0855(10) Uani 1 1 d
C114 C 0.5252(5) 0.3305(3) 0.6277(2) 0.0994(12) Uani 1 1 d
C13 C 0.5184(7) -0.3183(4) 1.0888(2) 0.1127(15) Uani 1 1 d
C109 C 0.7901(5) 0.0935(4) 0.2384(4) 0.1140(15) Uani 1 1 d
C25 C 1.0397(4) 0.2162(3) 0.6940(3) 0.0992(12) Uani 1 1 d
C24 C 1.0808(4) 0.1960(3) 0.7661(3) 0.1013(12) Uani 1 1 d
C111 C 0.2527(4) 0.4130(3) 0.58991(19) 0.0869(10) Uani 1 1 d
O4 O 1.2977(4) -0.4106(3) 0.86848(19) 0.1576(15) Uani 1 1 d
C126 C 0.3217(5) 0.4406(3) 0.0927(2) 0.1066(13) Uani 1 1 d
C112 C 0.2953(6) 0.3895(3) 0.6641(2) 0.1066(13) Uani 1 1 d
C12 C 0.4409(5) -0.2524(4) 1.0319(2) 0.1109(13) Uani 1 1 d
C26 C 0.9226(4) 0.1858(3) 0.6727(2) 0.0978(11) Uani 1 1 d
C14 C 0.6492(7) -0.3079(3) 1.1028(2) 0.1120(14) Uani 1 1 d
C123 C 0.1390(4) 0.5472(3) 0.1821(2) 0.1068(13) Uani 1 1 d
C125 C 0.2068(6) 0.5075(4) 0.0617(2) 0.1280(17) Uani 1 1 d
C124 C 0.1162(6) 0.5603(4) 0.1050(2) 0.143(2) Uani 1 1 d

loop_
_atom_site_aniso_label
_atom_site_aniso_U_11
_atom_site_aniso_U_22
_atom_site_aniso_U_33
_atom_site_aniso_U_23
_atom_site_aniso_U_13
_atom_site_aniso_U_12
N101 0.0764(14) 0.0532(14) 0.0559(13) -0.0169(11) 0.0058(11) -0.0091(11)
N1 0.0805(15) 0.0681(15) 0.0458(12) -0.0084(11) -0.0066(11) 0.0012(12)
O103 0.0666(13) 0.0767(15) 0.1187(18) -0.0179(13) 0.0262(12) -0.0045(11)
C116 0.0643(17) 0.0552(17) 0.0539(15) -0.0111(12) 0.0065(13) -0.0011(14)
O3 0.0780(13) 0.0879(15) 0.0674(13) -0.0011(10) -0.0243(11) -0.0145(11)
C117 0.0618(16) 0.0529(15) 0.0420(13) -0.0073(11) 0.0045(11) -0.0035(12)
O101 0.1280(18) 0.0562(13) 0.0906(15) -0.0248(11) 0.0281(13) -0.0021(12)
O2 0.0759(13) 0.0909(15) 0.0718(13) -0.0293(11) -0.0016(10) -0.0010(11)
N102 0.0789(19) 0.087(2) 0.0873(18) -0.0074(16) 0.0034(15) -0.0295(16)
C120 0.0684(18) 0.0641(19) 0.0613(16) -0.0053(14) 0.0025(14) -0.0199(15)
C103 0.0681(16) 0.0511(16) 0.0643(17) -0.0092(13) 0.0112(14) -0.0046(13)
C121 0.076(2) 0.0499(17) 0.0604(17) -0.0089(13) 0.0044(14) -0.0103(15)
C119 0.0654(19) 0.072(2) 0.0721(19) -0.0174(15) 0.0105(15) -0.0068(16)
C5 0.0735(18) 0.0703(19) 0.0505(15) -0.0116(13) -0.0015(13) -0.0078(15)
C107 0.0643(19) 0.069(2) 0.088(2) -0.0135(16) 0.0115(16) -0.0141(16)
C104 0.0629(17) 0.0509(16) 0.0578(16) -0.0107(13) 0.0055(12) -0.0026(12)
C4 0.0728(18) 0.0636(18) 0.0520(16) -0.0068(14) -0.0104(13) -0.0040(14)
C105 0.0636(16) 0.0458(14) 0.0506(14) -0.0076(12) 0.0055(12) -0.0062(12)
C6 0.0665(17) 0.073(2) 0.0589(17) -0.0149(14) -0.0085(14) 0.0078(14)
O104 0.1106(18) 0.0833(17) 0.137(2) -0.0279(15) 0.0107(16) -0.0439(15)
C8 0.0731(19) 0.0576(17) 0.0600(17) -0.0029(13) -0.0152(15) -0.0133(14)
C118 0.0660(18) 0.0574(18) 0.0669(17) -0.0151(14) 0.0127(14) -0.0058(14)
C110 0.084(2) 0.0570(17) 0.0587(17) -0.0109(13) 0.0122(15) -0.0270(15)
C16 0.0739(18) 0.0637(18) 0.0566(16) -0.0072(13) 0.0000(14) -0.0066(14)
C22 0.0616(17) 0.0543(17) 0.083(2) -0.0064(15) -0.0107(15) -0.0020(14)
C102 0.083(2) 0.0582(18) 0.0660(19) -0.0031(15) 0.0059(16) 0.0015(16)
C122 0.0842(19) 0.0555(17) 0.0612(17) 0.0019(14) 0.0045(15) -0.0071(15)
O1 0.145(2) 0.0938(17) 0.0603(14) -0.0168(12) -0.0283(13) 0.0043(15)
C106 0.0724(19) 0.0578(18) 0.0668(18) -0.0104(14) 0.0074(14) -0.0120(15)
C3 0.0711(17) 0.0597(17) 0.0645(18) -0.0085(14) -0.0176(14) 0.0023(14)
C101 0.0797(19) 0.0524(18) 0.080(2) -0.0151(16) 0.0174(16) -0.0080(15)
C7 0.0690(18) 0.0701(19) 0.0633(18) -0.0158(14) -0.0099(15) 0.0082(15)
C21 0.089(2) 0.069(2) 0.0649(19) -0.0160(16) 0.0052(17) -0.0067(17)
O102 0.0754(15) 0.0799(17) 0.212(3) -0.0628(19) 0.0205(17) -0.0117(13)
C10 0.087(2) 0.0679(19) 0.0483(16) -0.0072(14) 0.0069(15) 0.0031(16)
C17 0.084(2) 0.086(2) 0.072(2) -0.0112(17) -0.0086(17) 0.0141(18)
O105 0.0859(16) 0.119(2) 0.156(2) -0.0338(18) 0.0343(17) -0.0434(16)
C1 0.091(2) 0.071(2) 0.0609(19) -0.0167(16) -0.0244(16) 0.0097(17)
C115 0.105(3) 0.076(2) 0.0566(19) -0.0084(15) -0.0005(19) -0.0334(19)
N2 0.115(3) 0.093(2) 0.099(3) 0.016(2) 0.043(2) 0.011(2)
C11 0.094(3) 0.090(3) 0.067(2) -0.0159(18) 0.0096(19) -0.007(2)
C19 0.092(2) 0.065(2) 0.082(2) 0.0034(17) 0.027(2) 0.0054(17)
C18 0.098(3) 0.095(3) 0.079(2) -0.001(2) 0.000(2) 0.018(2)
C2 0.087(2) 0.069(2) 0.073(2) -0.0070(16) -0.0237(17) -0.0060(16)
C9 0.125(4) 0.127(4) 0.062(2) 0.000(2) -0.028(2) -0.041(3)
C108 0.0631(19) 0.067(2) 0.105(2) -0.0094(18) 0.0175(17) -0.0051(17)
C15 0.115(3) 0.082(2) 0.0598(19) 0.0035(18) 0.002(2) 0.001(2)
O5 0.187(3) 0.092(2) 0.158(3) -0.036(2) 0.078(3) 0.003(2)
C23 0.080(2) 0.079(2) 0.107(3) -0.007(2) -0.021(2) -0.0089(19)
C127 0.101(2) 0.078(2) 0.062(2) -0.0020(16) 0.0112(18) -0.0062(19)
C27 0.083(2) 0.089(2) 0.080(2) 0.0037(18) -0.0066(19) -0.0250(19)
C113 0.209(6) 0.102(3) 0.062(3) -0.012(2) 0.001(3) -0.077(4)
C20 0.113(3) 0.073(2) 0.075(2) -0.0214(19) 0.025(2) -0.022(2)
C114 0.135(4) 0.081(3) 0.086(3) 0.000(2) -0.027(3) -0.039(3)
C13 0.179(5) 0.098(3) 0.067(2) -0.012(2) 0.023(3) -0.042(3)
C109 0.110(3) 0.078(3) 0.148(5) -0.030(3) 0.032(3) 0.009(2)
C25 0.082(3) 0.080(3) 0.136(4) -0.017(2) 0.017(3) -0.016(2)
C24 0.066(2) 0.093(3) 0.144(4) -0.016(3) -0.006(3) -0.011(2)
C111 0.123(3) 0.077(2) 0.072(2) -0.0211(17) 0.027(2) -0.042(2)
O4 0.128(2) 0.166(3) 0.139(3) 0.000(2) 0.020(2) 0.055(2)
C126 0.147(4) 0.097(3) 0.064(2) -0.003(2) 0.015(2) -0.001(3)
C112 0.168(4) 0.098(3) 0.070(3) -0.025(2) 0.032(3) -0.058(3)
C12 0.120(4) 0.132(4) 0.093(3) -0.031(3) 0.028(3) -0.045(3)
C26 0.101(3) 0.096(3) 0.095(3) 0.000(2) 0.002(2) -0.027(2)
C14 0.168(5) 0.086(3) 0.072(3) -0.004(2) 0.003(3) -0.004(3)
C123 0.125(3) 0.096(3) 0.076(2) 0.005(2) 0.000(2) 0.025(2)
C125 0.175(5) 0.124(4) 0.067(3) 0.008(3) -0.009(3) 0.000(3)
C124 0.176(5) 0.139(4) 0.080(3) 0.014(3) -0.011(3) 0.040(4)

loop_
_atom_type_symbol
_atom_type_description
_atom_type_scat_dispersion_real
_atom_type_scat_dispersion_imag
_atom_type_scat_source
C C 0.0030 0.0020 'International Tables Vol C Tables 4.2.6.8 and 6.1.1.4'
H H 0.0000 0.0000 'International Tables Vol C Tables 4.2.6.8 and 6.1.1.4'
N N 0.0060 0.0030 'International Tables Vol C Tables 4.2.6.8 and 6.1.1.4'
O O 0.0110 0.0060 'International Tables Vol C Tables 4.2.6.8 and 6.1.1.4'

loop_
_geom_angle_atom_site_label_1
_geom_angle_atom_site_label_2
_geom_angle_atom_site_label_3
_geom_angle
C101 N101 C110 122.5(2)
C101 N101 C105 119.1(2)
C110 N101 C105 117.9(2)
C1 N1 C10 122.7(2)
C1 N1 C5 119.6(3)
C10 N1 C5 116.3(2)
C108 O103 C109 117.5(3)
C121 C116 C117 120.8(3)
C121 C116 H105 117.3(17)
C117 C116 H105 121.9(17)
C8 O3 C9 115.5(3)
C118 C117 C116 118.6(3)
C118 C117 C105 123.9(2)
C116 C117 C105 117.4(2)
O104 N102 O105 124.1(3)
O104 N102 C120 118.4(3)
O105 N102 C120 117.5(3)
C119 C120 C121 122.4(3)
C119 C120 N102 119.2(3)
C121 C120 N102 118.3(3)
C102 C103 C122 124.0(3)
C102 C103 C104 117.1(3)
C122 C103 C104 118.9(2)
C120 C121 C116 118.4(3)
C120 C121 H104 124(2)
C116 C121 H104 118(2)
C120 C119 C118 118.5(3)
C120 C119 H106 119.8(19)
C118 C119 H106 121.4(19)
N1 C5 C16 112.3(2)
N1 C5 C4 110.1(2)
C16 C5 C4 111.9(2)
N1 C5 H4 103.7(14)
C16 C5 H4 110.3(14)
C4 C5 H4 108.2(14)
C106 C107 C108 125.3(3)
C106 C107 H107 121.1(15)
C108 C107 H107 113.5(15)
C106 C104 C103 111.4(2)
C106 C104 C105 108.5(2)
C103 C104 C105 110.6(2)
C106 C104 H102 105.9(16)
C103 C104 H102 111.4(16)
C105 C104 H102 108.9(16)
C6 C4 C3 111.5(2)
C6 C4 C5 109.0(3)
C3 C4 C5 109.7(2)
C6 C4 H2 108.6(15)
C3 C4 H2 111.4(15)
C5 C4 H2 106.6(16)
N101 C105 C117 112.9(2)
N101 C105 C104 110.3(2)
C117 C105 C104 113.3(2)
N101 C105 H101 102.8(14)
C117 C105 H101 111.1(14)
C104 C105 H101 105.9(13)
C7 C6 C4 128.0(3)
C7 C6 H13 118.5(15)
C4 C6 H13 113.5(15)
O2 C8 O3 123.4(3)
O2 C8 C7 126.7(3)
O3 C8 C7 109.8(2)
C119 C118 C117 121.3(3)
C119 C118 H110 121.5(17)
C117 C118 H110 117.1(17)
C115 C110 C111 119.1(3)
C115 C110 N101 118.9(2)
C111 C110 N101 121.9(3)
C17 C16 C21 119.3(3)
C17 C16 C5 123.3(3)
C21 C16 C5 117.4(3)
C27 C22 C23 116.8(3)
C27 C22 C3 121.2(3)
C23 C22 C3 121.9(3)
C103 C102 C101 125.4(3)
C103 C102 H103 119.8(17)
C101 C102 H103 114.8(17)
C127 C122 C123 117.5(3)
C127 C122 C103 121.4(3)
C123 C122 C103 121.1(3)
C107 C106 C104 128.0(3)
C107 C106 H112 115.6(19)
C104 C106 H112 116.0(19)
C2 C3 C22 124.0(3)
C2 C3 C4 116.7(3)
C22 C3 C4 119.3(2)
O101 C101 N101 121.5(3)
O101 C101 C102 121.9(3)
N101 C101 C102 116.6(2)
C6 C7 C8 126.5(3)
C6 C7 H1 122.8(16)
C8 C7 H1 110.8(16)
C16 C21 C20 119.6(3)
C16 C21 H5 119.0(17)
C20 C21 H5 121.2(17)
C11 C10 C15 120.0(3)
C11 C10 N1 119.1(3)
C15 C10 N1 120.8(3)
C16 C17 C18 120.7(3)
C16 C17 H15 120.1(18)
C18 C17 H15 119.0(18)
O1 C1 N1 121.4(3)
O1 C1 C2 121.6(3)
N1 C1 C2 117.0(3)
C110 C115 C114 120.7(4)
C110 C115 H109 118.2(18)
C114 C115 H109 121.0(18)
O5 N2 O4 126.7(4)
O5 N2 C19 117.4(4)
O4 N2 C19 115.8(4)
C10 C11 C12 119.5(4)
C10 C11 H10 121.3(17)
C12 C11 H10 119.1(17)
C20 C19 C18 122.8(3)
C20 C19 N2 118.4(3)
C18 C19 N2 118.7(4)
C19 C18 C17 118.4(4)
C19 C18 H18 120(2)
C17 C18 H18 122(2)
C3 C2 C1 124.0(3)
C3 C2 H3 122.9(15)
C1 C2 H3 112.8(14)
O3 C9 H6 102(2)
O3 C9 H20 112(2)
H6 C9 H20 111(3)
O3 C9 H9 115(3)
H6 C9 H9 100(3)
H20 C9 H9 115(4)
O102 C108 O103 122.3(3)
O102 C108 C107 127.8(3)
O103 C108 C107 109.8(3)
C14 C15 C10 120.0(4)
C14 C15 H14 120(2)
C10 C15 H14 120(2)
C24 C23 C22 120.5(4)
C24 C23 H8 124(2)
C22 C23 H8 115(2)
C126 C127 C122 121.4(3)
C126 C127 H113 118.6(19)
C122 C127 H113 119.1(19)
C26 C27 C22 121.5(4)
C26 C27 H7 116.8(18)
C22 C27 H7 121.5(18)
C112 C113 C114 120.1(4)
C112 C113 H118 126(2)
C114 C113 H118 114(3)
C19 C20 C21 119.1(3)
C19 C20 H19 123(2)
C21 C20 H19 118(2)
C115 C114 C113 119.2(4)
C115 C114 H111 118(2)
C113 C114 H111 122.6(19)
C14 C13 C12 120.0(4)
C14 C13 H21 131(4)
C12 C13 H21 109(4)
O103 C109 H108 107(3)
O103 C109 H122 109(3)
H108 C109 H122 110(4)
O103 C109 H121 106(3)
H108 C109 H121 104(4)
H122 C109 H121 120(4)
C24 C25 C26 119.7(4)
C24 C25 H16 116(2)
C26 C25 H16 124(2)
C25 C24 C23 121.1(4)
C25 C24 H17 123(3)
C23 C24 H17 116(3)
C112 C111 C110 120.0(4)
C112 C111 H116 127.3(18)
C110 C111 H116 112.6(18)
C125 C126 C127 119.3(4)
C125 C126 H114 120(2)
C127 C126 H114 120(2)
C113 C112 C111 120.8(4)
C113 C112 H117 123(2)
C111 C112 H117 116(2)
C13 C12 C11 119.6(5)
C13 C12 H11 124(2)
C11 C12 H11 116(2)
C25 C26 C27 120.3(4)
C25 C26 H12 118(2)
C27 C26 H12 122(2)
C13 C14 C15 120.9(4)
C13 C14 H22 125(3)
C15 C14 H22 114(3)
C124 C123 C122 120.9(4)
C124 C123 H115 124(2)
C122 C123 H115 115(2)
C124 C125 C126 121.0(4)
C124 C125 H119 123(3)
C126 C125 H119 116(3)
C125 C124 C123 119.9(4)
C125 C124 H120 133(3)
C123 C124 H120 107(3)

loop_
_geom_bond_atom_site_label_1
_geom_bond_atom_site_label_2
_geom_bond_distance
N101 C101 1.372(3)
N101 C110 1.425(3)
N101 C105 1.474(3)
N1 C1 1.367(4)
N1 C10 1.434(4)
N1 C5 1.473(3)
O103 C108 1.333(3)
O103 C109 1.454(5)
C116 C121 1.378(4)
C116 C117 1.392(4)
C116 H105 0.94(3)
O3 C8 1.327(3)
O3 C9 1.439(4)
C117 C118 1.382(4)
C117 C105 1.518(4)
O101 C101 1.238(3)
O2 C8 1.206(3)
N102 O104 1.214(3)
N102 O105 1.227(3)
N102 C120 1.474(4)
C120 C119 1.364(4)
C120 C121 1.376(4)
C103 C102 1.326(4)
C103 C122 1.471(4)
C103 C104 1.519(4)
C121 H104 0.89(3)
C119 C118 1.378(4)
C119 H106 0.93(3)
C5 C16 1.524(4)
C5 C4 1.533(4)
C5 H4 1.02(3)
C107 C106 1.327(4)
C107 C108 1.470(5)
C107 H107 0.99(3)
C104 C106 1.506(4)
C104 C105 1.538(3)
C104 H102 0.92(3)
C4 C6 1.507(4)
C4 C3 1.515(4)
C4 H2 0.98(3)
C105 H101 1.05(2)
C6 C7 1.317(4)
C6 H13 1.06(3)
C8 C7 1.472(4)
C118 H110 0.99(3)
C110 C115 1.382(4)
C110 C111 1.385(4)
C16 C17 1.379(4)
C16 C21 1.386(4)
C22 C27 1.391(4)
C22 C23 1.393(5)
C22 C3 1.469(4)
C102 C101 1.448(4)
C102 H103 0.95(3)
C122 C127 1.389(4)
C122 C123 1.396(4)
O1 C1 1.235(3)
C106 H112 0.94(3)
C3 C2 1.334(4)
C7 H1 1.01(3)
C21 C20 1.388(5)
C21 H5 0.95(3)
O102 C108 1.200(4)
C10 C11 1.371(5)
C10 C15 1.380(4)
C17 C18 1.382(5)
C17 H15 1.05(3)
C1 C2 1.476(5)
C115 C114 1.383(5)
C115 H109 0.97(3)
N2 O5 1.198(5)
N2 O4 1.230(5)
N2 C19 1.502(4)
C11 C12 1.393(5)
C11 H10 1.03(3)
C19 C20 1.354(5)
C19 C18 1.356(5)
C18 H18 1.01(4)
C2 H3 1.11(3)
C9 H6 0.97(4)
C9 H20 0.99(4)
C9 H9 0.99(5)
C15 C14 1.364(6)
C15 H14 1.03(4)
C23 C24 1.393(5)
C23 H8 0.95(3)
C127 C126 1.386(5)
C127 H113 1.02(3)
C27 C26 1.374(5)
C27 H7 0.96(3)
C113 C112 1.359(7)
C113 C114 1.391(6)
C113 H118 0.91(4)
C20 H19 0.90(3)
C114 H111 0.95(3)
C13 C14 1.353(7)
C13 C12 1.384(7)
C13 H21 0.91(5)
C109 H108 1.03(5)
C109 H122 0.96(4)
C109 H121 0.95(5)
C25 C24 1.340(6)
C25 C26 1.370(6)
C25 H16 0.96(4)
C24 H17 0.99(5)
C111 C112 1.381(5)
C111 H116 1.05(3)
C126 C125 1.376(6)
C126 H114 0.97(4)
C112 H117 1.03(4)
C12 H11 1.02(4)
C26 H12 0.91(3)
C14 H22 0.99(5)
C123 C124 1.393(6)
C123 H115 0.99(4)
C125 C124 1.354(6)
C125 H119 0.98(5)
C124 H120 1.10(6)

loop_
_geom_torsion_atom_site_label_1
_geom_torsion_atom_site_label_2
_geom_torsion_atom_site_label_3
_geom_torsion_atom_site_label_4
_geom_torsion
C121 C116 C117 C118 -0.7(4)
C121 C116 C117 C105 176.1(2)
O104 N102 C120 C119 -179.3(3)
O105 N102 C120 C119 1.9(4)
O104 N102 C120 C121 -2.3(4)
O105 N102 C120 C121 178.9(3)
C119 C120 C121 C116 -0.3(4)
N102 C120 C121 C116 -177.2(2)
C117 C116 C121 C120 0.4(4)
C121 C120 C119 C118 0.5(4)
N102 C120 C119 C118 177.3(3)
C1 N1 C5 C16 83.7(3)
C10 N1 C5 C16 -82.9(3)
C1 N1 C5 C4 -41.7(3)
C10 N1 C5 C4 151.7(2)
C102 C103 C104 C106 -92.2(3)
C122 C103 C104 C106 87.1(3)
C102 C103 C104 C105 28.5(4)
C122 C103 C104 C105 -152.2(2)
N1 C5 C4 C6 -67.8(3)
C16 C5 C4 C6 166.5(2)
N1 C5 C4 C3 54.4(3)
C16 C5 C4 C3 -71.3(3)
C101 N101 C105 C117 -83.5(3)
C110 N101 C105 C117 88.8(3)
C101 N101 C105 C104 44.3(3)
C110 N101 C105 C104 -143.4(2)
C118 C117 C105 N101 13.6(3)
C116 C117 C105 N101 -163.0(2)
C118 C117 C105 C104 -112.6(3)
C116 C117 C105 C104 70.8(3)
C106 C104 C105 N101 71.7(3)
C103 C104 C105 N101 -50.7(3)
C106 C104 C105 C117 -160.7(2)
C103 C104 C105 C117 76.9(3)
C3 C4 C6 C7 125.0(4)
C5 C4 C6 C7 -113.8(4)
C9 O3 C8 O2 -0.1(5)
C9 O3 C8 C7 178.9(3)
C120 C119 C118 C117 -0.8(4)
C116 C117 C118 C119 0.9(4)
C105 C117 C118 C119 -175.7(3)
C101 N101 C110 C115 -128.2(3)
C105 N101 C110 C115 59.8(4)
C101 N101 C110 C111 53.3(4)
C105 N101 C110 C111 -118.7(3)
N1 C5 C16 C17 -20.6(4)
C4 C5 C16 C17 103.9(3)
N1 C5 C16 C21 160.6(3)
C4 C5 C16 C21 -74.9(3)
C122 C103 C102 C101 -175.1(3)
C104 C103 C102 C101 4.2(5)
C102 C103 C122 C127 163.3(3)
C104 C103 C122 C127 -16.0(4)
C102 C103 C122 C123 -18.3(5)
C104 C103 C122 C123 162.5(3)
C108 C107 C106 C104 4.7(5)
C103 C104 C106 C107 -135.3(3)
C105 C104 C106 C107 102.7(3)
C27 C22 C3 C2 -167.0(3)
C23 C22 C3 C2 16.1(4)
C27 C22 C3 C4 12.2(4)
C23 C22 C3 C4 -164.6(3)
C6 C4 C3 C2 83.9(3)
C5 C4 C3 C2 -36.9(3)
C6 C4 C3 C22 -95.4(3)
C5 C4 C3 C22 143.8(2)
C110 N101 C101 O101 -3.7(4)
C105 N101 C101 O101 168.2(3)
C110 N101 C101 C102 175.5(3)
C105 N101 C101 C102 -12.5(4)
C103 C102 C101 O101 165.2(3)
C103 C102 C101 N101 -14.1(5)
C4 C6 C7 C8 0.2(6)
O2 C8 C7 C6 -6.3(5)
O3 C8 C7 C6 174.7(3)
C17 C16 C21 C20 3.0(5)
C5 C16 C21 C20 -178.2(3)
C1 N1 C10 C11 129.2(3)
C5 N1 C10 C11 -64.7(3)
C1 N1 C10 C15 -53.6(4)
C5 N1 C10 C15 112.5(3)
C21 C16 C17 C18 -0.8(5)
C5 C16 C17 C18 -179.5(3)
C10 N1 C1 O1 -6.1(4)
C5 N1 C1 O1 -171.7(3)
C10 N1 C1 C2 174.0(2)
C5 N1 C1 C2 8.4(4)
C111 C110 C115 C114 -0.1(5)
N101 C110 C115 C114 -178.7(3)
C15 C10 C11 C12 -0.8(5)
N1 C10 C11 C12 176.5(3)
O5 N2 C19 C20 -11.7(5)
O4 N2 C19 C20 165.6(4)
O5 N2 C19 C18 165.6(4)
O4 N2 C19 C18 -17.1(5)
C20 C19 C18 C17 1.9(6)
N2 C19 C18 C17 -175.2(3)
C16 C17 C18 C19 -1.7(6)
C22 C3 C2 C1 -177.3(3)
C4 C3 C2 C1 3.5(4)
O1 C1 C2 C3 -167.1(3)
N1 C1 C2 C3 12.8(4)
C109 O103 C108 O102 0.8(6)
C109 O103 C108 C107 -178.4(4)
C106 C107 C108 O102 -3.1(6)
C106 C107 C108 O103 176.0(3)
C11 C10 C15 C14 0.4(5)
N1 C10 C15 C14 -176.8(3)
C27 C22 C23 C24 0.1(5)
C3 C22 C23 C24 177.1(3)
C123 C122 C127 C126 -1.0(5)
C103 C122 C127 C126 177.5(4)
C23 C22 C27 C26 0.2(5)
C3 C22 C27 C26 -176.9(3)
C18 C19 C20 C21 0.3(6)
N2 C19 C20 C21 177.4(3)
C16 C21 C20 C19 -2.7(5)
C110 C115 C114 C113 0.2(5)
C112 C113 C114 C115 0.1(6)
C26 C25 C24 C23 1.7(6)
C22 C23 C24 C25 -1.1(6)
C115 C110 C111 C112 -0.3(5)
N101 C110 C111 C112 178.2(3)
C122 C127 C126 C125 -0.9(7)
C114 C113 C112 C111 -0.5(7)
C110 C111 C112 C113 0.6(6)
C14 C13 C12 C11 1.1(6)
C10 C11 C12 C13 0.0(6)
C24 C25 C26 C27 -1.5(6)
C22 C27 C26 C25 0.5(6)
C12 C13 C14 C15 -1.5(7)
C10 C15 C14 C13 0.8(6)
C127 C122 C123 C124 2.4(7)
C103 C122 C123 C124 -176.1(4)
C127 C126 C125 C124 1.3(8)
C126 C125 C124 C123 0.1(9)
C122 C123 C124 C125 -2.0(9)
